data_7025428
loop_
_publ_author_name
'Zakharov, Alexander V.'
'Masters, Sarah L.'
'Wann, Derek A.'
'Shlykov, Sergei A.'
'Girichev, Georgiy V.'
'Arrowsmith, Sophie'
'Cordes, David B.'
'Lickiss, Paul D.'
'White, Andrew J. P.'

_publ_section_title
;
 The gas-phase structure of octaphenyloctasilsesquioxane Si8O12Ph8 and the
 crystal structures of Si8O12(p-tolyl)8 and Si8O12(p-ClCH2C6H4)8.
;
_journal_issue 30
_journal_name_full 'Dalton transactions (Cambridge, England : 2003)'
_journal_page_first 6960
_journal_page_last 6966
_journal_paper_doi 10.1039/c000664e
_journal_volume 39
_journal_year 2010
_chemical_formula_moiety 'C56 H56 O12 Si8, 6(C3 H6 O)'
_chemical_formula_sum 'C74 H92 O18 Si8'
_chemical_formula_weight 1494.20
_chemical_name_systematic
;
?
;
_space_group_IT_number 87
_symmetry_cell_setting tetragonal
_symmetry_space_group_name_Hall '-I 4'
_symmetry_space_group_name_H-M 'I 4/m'
_atom_sites_solution_hydrogens geom
_atom_sites_solution_primary direct
_atom_sites_solution_secondary difmap
_audit_creation_method SHELXL-97
_cell_angle_alpha 90.00
_cell_angle_beta 90.00
_cell_angle_gamma 90.00
_cell_formula_units_Z 4
_cell_length_a 19.4815(3)
_cell_length_b 19.4815(3)
_cell_length_c 20.9445(4)
_cell_measurement_reflns_used 4372
_cell_measurement_temperature 173(2)
_cell_measurement_theta_max 70.8155
_cell_measurement_theta_min 3.0898
_cell_volume 7949.0(2)
_computing_cell_refinement 'CrysAlis RED, Oxford Diffraction Ltd'
_computing_data_collection 'CrysAlis CCD, Oxford Diffraction Ltd'
_computing_data_reduction 'CrysAlis RED, Oxford Diffraction Ltd'
_computing_molecular_graphics 'Bruker SHELXTL'
_computing_publication_material 'Bruker SHELXTL'
_computing_structure_refinement 'SHELXL-97 (Sheldrick, 1997)'
_computing_structure_solution 'SHELXS-97 (Sheldrick, 1990)'
_diffrn_ambient_temperature 173(2)
_diffrn_detector_area_resol_mean 8.2556
_diffrn_measured_fraction_theta_full 0.985
_diffrn_measured_fraction_theta_max 0.969
_diffrn_measurement_device_type 'OD Xcalibur PX Ultra'
_diffrn_measurement_method 'phi and omega scans'
_diffrn_radiation_monochromator graphite
_diffrn_radiation_source 'Enhance Ultra (Cu) X-ray Source'
_diffrn_radiation_type CuK\a
_diffrn_radiation_wavelength 1.54184
_diffrn_reflns_av_R_equivalents 0.0449
_diffrn_reflns_av_sigmaI/netI 0.0442
_diffrn_reflns_limit_h_max 16
_diffrn_reflns_limit_h_min -19
_diffrn_reflns_limit_k_max 23
_diffrn_reflns_limit_k_min -22
_diffrn_reflns_limit_l_max 21
_diffrn_reflns_limit_l_min -24
_diffrn_reflns_number 11196
_diffrn_reflns_theta_full 68.50
_diffrn_reflns_theta_max 70.96
_diffrn_reflns_theta_min 3.10
_diffrn_standards_number 0
_exptl_absorpt_coefficient_mu 1.809
_exptl_absorpt_correction_T_max 0.834
_exptl_absorpt_correction_T_min 0.794
_exptl_absorpt_correction_type analytical
_exptl_absorpt_process_details
;
CrysAlisPro, Oxford Diffraction Ltd.,
Version 1.171.33.48 (release 15-09-2009 CrysAlis171 .NET)
(compiled Sep 15 2009,11:49:04)
Analytical numeric absorption correction using a multifaceted crystal
model based on expressions derived by R.C. Clark & J.S. Reid.
(Clark, R. C. & Reid, J. S. (1995). Acta Cryst. A51, 887-897)
;
_exptl_crystal_colour Colourless
_exptl_crystal_density_diffrn 1.249
_exptl_crystal_density_method 'not measured'
_exptl_crystal_description needles
_exptl_crystal_F_000 3168
_exptl_crystal_size_max 0.16
_exptl_crystal_size_mid 0.14
_exptl_crystal_size_min 0.12
_platon_squeeze_details
;
SQUEEZE suggests 809 e/cell = 50.6 e/asu.
The solvents used were dcm = CH2Cl2 = 42e and acetone = C3H6O = 32e
From the non-SQUEEZE version, the shape and flat electron density profile
slightly favours acetone over dcm, but both are possible so the choice
is somewhat arbitrary. Acetone was chosen.
1.5acetone = 48e, so solvent modelled as 1.5acetone/asu = 6acetone/cage.

From SQUEEZE, asu C4.5 H9 O1.5 low, so UNIT C72 H144 O24 low,
i.e. C224 H224 O48 Si32
;
_refine_diff_density_max 0.632
_refine_diff_density_min -0.442
_refine_diff_density_rms 0.065
_refine_ls_extinction_method none
_refine_ls_goodness_of_fit_ref 1.015
_refine_ls_hydrogen_treatment constr
_refine_ls_matrix_type full
_refine_ls_number_parameters 195
_refine_ls_number_reflns 3830
_refine_ls_number_restraints 0
_refine_ls_restrained_S_all 1.015
_refine_ls_R_factor_all 0.0844
_refine_ls_R_factor_gt 0.0626
_refine_ls_shift/su_max 0.001
_refine_ls_shift/su_mean 0.000
_refine_ls_structure_factor_coef Fsqd
_refine_ls_weighting_details 'calc w=1/[\s^2^(Fo^2^)+(0.1169P)^2^+0.0000P] where P=(Fo^2^+2Fc^2^)/3'
_refine_ls_weighting_scheme calc
_refine_ls_wR_factor_gt 0.1699
_refine_ls_wR_factor_ref 0.1813
_reflns_number_gt 2579
_reflns_number_total 3830
_reflns_threshold_expression >2sigma(I)
_cod_data_source_file c000664e.txt
_cod_data_source_block 2
_cod_depositor_comments
;
The following automatic conversions were performed:

'_symmetry_cell_setting' value 'Tetragonal' changed to 'tetragonal'
according to /home/saulius/struct/CIF-dictionaries/cif_core.dic
dictionary named 'cif_core.dic' version 2.4.2 from 2011-04-26.

Automatic conversion script
Id: cif_fix_values 1891 2012-01-12 08:04:46Z andrius 
;
_cod_original_sg_symbol_H-M I4/m
_cod_database_code 7025428

loop_
_symmetry_equiv_pos_as_xyz
'x, y, z'
'-x, -y, z'
'-y, x, z'
'y, -x, z'
'x+1/2, y+1/2, z+1/2'
'-x+1/2, -y+1/2, z+1/2'
'-y+1/2, x+1/2, z+1/2'
'y+1/2, -x+1/2, z+1/2'
'-x, -y, -z'
'x, y, -z'
'y, -x, -z'
'-y, x, -z'
'-x+1/2, -y+1/2, -z+1/2'
'x+1/2, y+1/2, -z+1/2'
'y+1/2, -x+1/2, -z+1/2'
'-y+1/2, x+1/2, -z+1/2'

loop_
_atom_site_label
_atom_site_type_symbol
_atom_site_fract_x
_atom_site_fract_y
_atom_site_fract_z
_atom_site_U_iso_or_equiv
_atom_site_adp_type
_atom_site_occupancy
_atom_site_symmetry_multiplicity
_atom_site_calc_flag
_atom_site_refinement_flags
Si1 Si 0.63434(6) 0.03513(6) 0.5000 0.0348(3) Uani 1 2 d S
Si2 Si 0.52802(4) 0.07409(4) 0.60556(3) 0.0357(2) Uani 1 1 d .
Si3 Si 0.42094(6) 0.11329(6) 0.5000 0.0357(3) Uani 1 2 d S
O1 O 0.63071(16) -0.04791(15) 0.5000 0.0460(7) Uani 1 2 d S
O2 O 0.59620(11) 0.06341(11) 0.56296(9) 0.0457(5) Uani 1 1 d .
O3 O 0.5000 0.0000 0.62868(13) 0.0443(7) Uani 1 2 d S
O4 O 0.46951(12) 0.11039(11) 0.56252(10) 0.0467(6) Uani 1 1 d .
C1 C 0.7234(2) 0.0661(2) 0.5000 0.0371(9) Uani 1 2 d S
C2 C 0.75872(17) 0.07863(17) 0.44393(15) 0.0471(7) Uani 1 1 d .
H2A H 0.7361 0.0710 0.4044 0.057 Uiso 1 1 calc R
C3 C 0.82554(19) 0.10171(19) 0.44333(19) 0.0585(9) Uani 1 1 d .
H3A H 0.8480 0.1099 0.4038 0.070 Uiso 1 1 calc R
C4 C 0.8601(3) 0.1130(3) 0.5000 0.0567(13) Uani 1 2 d S
C5 C 0.9330(3) 0.1378(4) 0.5000 0.084(2) Uani 1 2 d S
H5A H 0.9349 0.1844 0.4824 0.126 Uiso 0.50 1 calc PR
H5B H 0.9611 0.1071 0.4738 0.126 Uiso 0.50 1 calc PR
H5C H 0.9506 0.1382 0.5438 0.126 Uiso 0.50 1 calc PR
C6 C 0.55004(17) 0.12717(16) 0.67507(13) 0.0423(7) Uani 1 1 d .
C7 C 0.6123(2) 0.1624(2) 0.67807(18) 0.0647(11) Uani 1 1 d .
H7A H 0.6436 0.1601 0.6433 0.078 Uiso 1 1 calc R
C8 C 0.6289(3) 0.2013(3) 0.7324(2) 0.0885(16) Uani 1 1 d .
H8A H 0.6714 0.2251 0.7341 0.106 Uiso 1 1 calc R
C9 C 0.5835(3) 0.2056(3) 0.78390(18) 0.0797(13) Uani 1 1 d .
C10 C 0.5247(2) 0.1695(2) 0.78089(17) 0.0711(12) Uani 1 1 d .
H10A H 0.4946 0.1699 0.8165 0.085 Uiso 1 1 calc R
C11 C 0.5068(2) 0.13174(19) 0.72752(15) 0.0566(9) Uani 1 1 d .
H11A H 0.4640 0.1084 0.7268 0.068 Uiso 1 1 calc R
C12 C 0.6028(3) 0.2472(3) 0.8421(2) 0.123(2) Uani 1 1 d .
H12A H 0.6202 0.2165 0.8754 0.184 Uiso 1 1 calc R
H12B H 0.5623 0.2717 0.8579 0.184 Uiso 1 1 calc R
H12C H 0.6385 0.2804 0.8306 0.184 Uiso 1 1 calc R
C13 C 0.3717(2) 0.1937(2) 0.5000 0.0434(10) Uani 1 2 d S
C14 C 0.4056(3) 0.2567(3) 0.5000 0.101(3) Uani 1 2 d S
H14A H 0.4543 0.2578 0.5000 0.121 Uiso 1 2 calc SR
C15 C 0.3690(4) 0.3181(3) 0.5000 0.121(4) Uani 1 2 d S
H15A H 0.3933 0.3604 0.5000 0.145 Uiso 1 2 calc SR
C16 C 0.2980(3) 0.3188(3) 0.5000 0.0692(16) Uani 1 2 d S
C17 C 0.2654(3) 0.2581(3) 0.5000 0.0730(17) Uani 1 2 d S
H17A H 0.2167 0.2576 0.5000 0.088 Uiso 1 2 calc SR
C18 C 0.3007(3) 0.1958(3) 0.5000 0.0613(14) Uani 1 2 d S
H18A H 0.2755 0.1541 0.5000 0.074 Uiso 1 2 calc SR
C19 C 0.2585(4) 0.3866(3) 0.5000 0.103(3) Uani 1 2 d S
H19A H 0.2139 0.3800 0.4793 0.155 Uiso 0.50 1 calc PR
H19B H 0.2848 0.4213 0.4766 0.155 Uiso 0.50 1 calc PR
H19C H 0.2516 0.4019 0.5441 0.155 Uiso 0.50 1 calc PR

loop_
_atom_site_aniso_label
_atom_site_aniso_U_11
_atom_site_aniso_U_22
_atom_site_aniso_U_33
_atom_site_aniso_U_23
_atom_site_aniso_U_13
_atom_site_aniso_U_12
Si1 0.0362(6) 0.0365(6) 0.0318(5) 0.000 0.000 -0.0020(5)
Si2 0.0389(4) 0.0383(5) 0.0298(4) -0.0019(3) -0.0001(3) -0.0019(3)
Si3 0.0370(6) 0.0359(6) 0.0342(5) 0.000 0.000 0.0007(5)
O1 0.0477(18) 0.0374(16) 0.0529(17) 0.000 0.000 -0.0027(14)
O2 0.0453(12) 0.0529(13) 0.0388(11) -0.0084(10) 0.0056(9) -0.0060(10)
O3 0.0567(19) 0.0418(17) 0.0346(14) 0.000 0.000 -0.0081(14)
O4 0.0533(13) 0.0454(12) 0.0415(11) -0.0019(9) -0.0094(10) 0.0019(10)
C1 0.037(2) 0.033(2) 0.041(2) 0.000 0.000 -0.0003(17)
C2 0.0453(18) 0.0486(19) 0.0474(17) 0.0019(15) 0.0016(15) -0.0042(15)
C3 0.051(2) 0.058(2) 0.067(2) 0.0059(18) 0.0131(18) -0.0054(17)
C4 0.043(3) 0.047(3) 0.081(3) 0.000 0.000 -0.005(2)
C5 0.043(3) 0.090(5) 0.118(5) 0.000 0.000 -0.010(3)
C6 0.0531(19) 0.0414(16) 0.0324(14) -0.0009(13) 0.0012(13) -0.0021(14)
C7 0.068(2) 0.080(3) 0.0466(19) -0.0112(18) 0.0025(18) -0.019(2)
C8 0.090(3) 0.108(4) 0.068(3) -0.028(3) -0.001(2) -0.044(3)
C9 0.105(4) 0.088(3) 0.046(2) -0.022(2) -0.001(2) -0.022(3)
C10 0.093(3) 0.078(3) 0.0420(19) -0.0166(18) 0.013(2) -0.010(2)
C11 0.069(2) 0.058(2) 0.0429(17) -0.0087(16) 0.0051(16) -0.0106(19)
C12 0.163(6) 0.137(5) 0.069(3) -0.051(3) 0.004(3) -0.045(4)
C13 0.043(2) 0.039(2) 0.047(2) 0.000 0.000 0.0013(19)
C14 0.049(3) 0.050(3) 0.203(9) 0.000 0.000 0.002(3)
C15 0.075(5) 0.044(3) 0.243(12) 0.000 0.000 -0.003(3)
C16 0.061(3) 0.053(3) 0.094(4) 0.000 0.000 0.017(3)
C17 0.042(3) 0.072(4) 0.106(5) 0.000 0.000 0.007(3)
C18 0.043(3) 0.054(3) 0.086(4) 0.000 0.000 0.004(2)
C19 0.105(6) 0.068(4) 0.137(7) 0.000 0.000 0.044(4)

loop_
_atom_type_symbol
_atom_type_description
_atom_type_scat_dispersion_real
_atom_type_scat_dispersion_imag
_atom_type_scat_source
C C 0.0181 0.0091 'International Tables Vol C Tables 4.2.6.8 and 6.1.1.4'
H H 0.0000 0.0000 'International Tables Vol C Tables 4.2.6.8 and 6.1.1.4'
O O 0.0492 0.0322 'International Tables Vol C Tables 4.2.6.8 and 6.1.1.4'
Si Si 0.2541 0.3302 'International Tables Vol C Tables 4.2.6.8 and 6.1.1.4'

loop_
_geom_angle_atom_site_label_1
_geom_angle_atom_site_label_2
_geom_angle_atom_site_label_3
_geom_angle
_geom_angle_site_symmetry_1
_geom_angle_site_symmetry_3
O2 Si1 O2 109.89(17) . 10_556
O2 Si1 O1 108.76(11) . .
O2 Si1 O1 108.76(11) 10_556 .
O2 Si1 C1 108.86(11) . .
O2 Si1 C1 108.86(11) 10_556 .
O1 Si1 C1 111.69(18) . .
O2 Si2 O4 109.18(12) . .
O2 Si2 O3 109.16(10) . .
O4 Si2 O3 108.63(10) . .
O2 Si2 C6 108.58(13) . .
O4 Si2 C6 111.13(13) . .
O3 Si2 C6 110.12(13) . .
O4 Si3 O4 108.19(17) 10_556 .
O4 Si3 O1 109.60(11) 10_556 9_656
O4 Si3 O1 109.60(11) . 9_656
O4 Si3 C13 109.62(12) 10_556 .
O4 Si3 C13 109.62(12) . .
O1 Si3 C13 110.19(19) 9_656 .
Si1 O1 Si3 144.2(2) . 9_656
Si1 O2 Si2 151.23(15) . .
Si2 O3 Si2 145.16(19) 2_655 .
Si2 O4 Si3 151.64(16) . .
C2 C1 C2 116.3(4) 10_556 .
C2 C1 Si1 121.8(2) 10_556 .
C2 C1 Si1 121.8(2) . .
C3 C2 C1 122.4(3) . .
C2 C3 C4 120.3(4) . .
C3 C4 C3 118.4(5) . 10_556
C3 C4 C5 120.8(2) . .
C3 C4 C5 120.8(2) 10_556 .
C11 C6 C7 117.4(3) . .
C11 C6 Si2 121.5(3) . .
C7 C6 Si2 121.0(2) . .
C6 C7 C8 120.1(4) . .
C9 C8 C7 120.9(4) . .
C10 C9 C8 118.1(4) . .
C10 C9 C12 122.0(4) . .
C8 C9 C12 119.8(5) . .
C9 C10 C11 122.0(4) . .
C10 C11 C6 121.5(4) . .
C18 C13 C14 116.6(5) . .
C18 C13 Si3 123.2(4) . .
C14 C13 Si3 120.2(4) . .
C15 C14 C13 120.9(6) . .
C16 C15 C14 121.4(6) . .
C17 C16 C15 117.6(5) . .
C17 C16 C19 121.6(6) . .
C15 C16 C19 120.8(6) . .
C16 C17 C18 122.3(5) . .
C13 C18 C17 121.2(5) . .

loop_
_geom_bond_atom_site_label_1
_geom_bond_atom_site_label_2
_geom_bond_distance
_geom_bond_site_symmetry_2
Si1 O2 1.611(2) .
Si1 O2 1.611(2) 10_556
Si1 O1 1.619(3) .
Si1 C1 1.838(4) .
Si2 O2 1.614(2) .
Si2 O4 1.616(2) .
Si2 O3 1.6173(11) .
Si2 C6 1.836(3) .
Si3 O4 1.617(2) 10_556
Si3 O4 1.617(2) .
Si3 O1 1.623(3) 9_656
Si3 C13 1.837(5) .
O1 Si3 1.623(3) 9_656
O3 Si2 1.6173(11) 2_655
C1 C2 1.382(4) 10_556
C1 C2 1.382(4) .
C2 C3 1.377(5) .
C3 C4 1.382(5) .
C4 C3 1.382(5) 10_556
C4 C5 1.500(7) .
C6 C11 1.387(4) .
C6 C7 1.396(5) .
C7 C8 1.404(5) .
C8 C9 1.397(6) .
C9 C10 1.346(6) .
C9 C12 1.511(5) .
C10 C11 1.382(5) .
C13 C18 1.384(7) .
C13 C14 1.394(7) .
C14 C15 1.393(8) .
C15 C16 1.383(9) .
C16 C17 1.342(8) .
C16 C19 1.527(8) .
C17 C18 1.395(7) .

loop_
_platon_squeeze_void_nr
_platon_squeeze_void_average_x
_platon_squeeze_void_average_y
_platon_squeeze_void_average_z
_platon_squeeze_void_volume
_platon_squeeze_void_count_electrons
_platon_squeeze_void_content
1 0.000 0.000 0.000 1437 405 ' '
2 0.500 0.500 0.500 1437 405 ' '
